data_2221075
loop_
_publ_author_name
'Karaca, Selvi'
'Akkurt, Mehmet'
'Safari, Nasser'
'Amani, Vahid'
'B\"uy\"ukg\"ung\"or, Orhan'
'Abedi, Anita'

_publ_section_title
;Bis[dichlorido(5,5'-dimethyl-2,2'-bipyridine-\k^2^<i>N</i>,<i>N</i>')gold(III)]
 tetrachloridoaurate(III) dichloridooaurate(I)
;
_journal_coeditor_code HB2902
_journal_issue 3
_journal_name_full 'Acta Crystallographica Section E'
_journal_page_first m335
_journal_page_last m336
_journal_paper_doi 10.1107/S1600536809006436
_journal_volume 65
_journal_year 2009
_chemical_formula_iupac '[Au Cl2 (C12 H12 N2)]2 [Au Cl4] [Au Cl2]'
_chemical_formula_moiety '2(C12 H12 Au Cl2 N2 +), Au Cl4 -, Au Cl2 -'
_chemical_formula_sum 'C24 H24 Au4 Cl10 N4'
_chemical_formula_weight 1510.86
_chemical_name_systematic
;Bis[dichlorido(5,5'-dimethyl-2,2'-bipyridine-\k^2^<i>N</i>,<i>N</i>')gold(III)]
tetrachloridoaurate(III)
 dichloridooaurate(I)
;
_space_group_IT_number 2
_symmetry_cell_setting triclinic
_symmetry_space_group_name_Hall '-P 1'
_symmetry_space_group_name_H-M 'P -1'
_atom_sites_solution_hydrogens geom
_atom_sites_solution_primary direct
_atom_sites_solution_secondary difmap
_cell_angle_alpha 91.155(4)
_cell_angle_beta 108.148(4)
_cell_angle_gamma 111.344(3)
_cell_formula_units_Z 1
_cell_length_a 9.0698(4)
_cell_length_b 10.0886(4)
_cell_length_c 11.1678(5)
_cell_measurement_reflns_used 16778
_cell_measurement_temperature 295(2)
_cell_measurement_theta_max 28.01
_cell_measurement_theta_min 1.94
_cell_volume 894.09(7)
_computing_cell_refinement 'X-AREA (Stoe & Cie, 2002)'
_computing_data_collection 'X-AREA (Stoe & Cie, 2002)'
_computing_data_reduction 'X-RED32 (Stoe & Cie, 2002)'
_computing_molecular_graphics 'ORTEP-3 for Windows (Farrugia, 1997)'
_computing_publication_material 'WinGX (Farrugia, 1999)'
_computing_structure_refinement 'SHELXL97 (Sheldrick, 2008)'
_computing_structure_solution 'SIR97 (Altomare <i>et al.</i>,  1999)'
_diffrn_ambient_temperature 295(2)
_diffrn_detector_area_resol_mean 6.67
_diffrn_measured_fraction_theta_full 0.984
_diffrn_measured_fraction_theta_max 0.984
_diffrn_measurement_device '2-circle goniometer'
_diffrn_measurement_device_type 'Stoe IPDS-2'
_diffrn_measurement_method \w
_diffrn_radiation_monochromator 'plane graphite'
_diffrn_radiation_type 'Mo K\a'
_diffrn_radiation_wavelength 0.71073
_diffrn_reflns_av_R_equivalents 0.0594
_diffrn_reflns_av_sigmaI/netI 0.0475
_diffrn_reflns_limit_h_max 11
_diffrn_reflns_limit_h_min -10
_diffrn_reflns_limit_k_max 12
_diffrn_reflns_limit_k_min -12
_diffrn_reflns_limit_l_max 14
_diffrn_reflns_limit_l_min -14
_diffrn_reflns_number 9898
_diffrn_reflns_reduction_process
;
;
_diffrn_reflns_theta_full 26.50
_diffrn_reflns_theta_max 26.50
_diffrn_reflns_theta_min 1.94
_diffrn_standards_number 0
_exptl_absorpt_coefficient_mu 17.129
_exptl_absorpt_correction_T_max 0.341
_exptl_absorpt_correction_T_min 0.054
_exptl_absorpt_correction_type integration
_exptl_absorpt_process_details '(X-RED32; Stoe & Cie, 2002)'
_exptl_crystal_colour yellow
_exptl_crystal_density_diffrn 2.806
_exptl_crystal_density_method 'Not Measured'
_exptl_crystal_description prism
_exptl_crystal_F_000 682
_exptl_crystal_size_max 0.410
_exptl_crystal_size_mid 0.277
_exptl_crystal_size_min 0.080
_refine_diff_density_max 1.637
_refine_diff_density_min -1.909
_refine_ls_extinction_coef 0.0042(5)
_refine_ls_extinction_expression Fc^*^=KFc[1+0.001XFc^2^\L^3^/sin(2\q)]^-1/4^
_refine_ls_extinction_method 'SHELXL97 (Sheldrick, 2008)'
_refine_ls_goodness_of_fit_ref 1.050
_refine_ls_hydrogen_treatment constr
_refine_ls_matrix_type full
_refine_ls_number_parameters 191
_refine_ls_number_reflns 3651
_refine_ls_number_restraints 0
_refine_ls_restrained_S_all 1.050
_refine_ls_R_factor_all 0.0476
_refine_ls_R_factor_gt 0.0416
_refine_ls_shift/su_max 0.001
_refine_ls_shift/su_mean 0.000
_refine_ls_structure_factor_coef Fsqd
_refine_ls_weighting_details 'calc w=1/[\s^2^(Fo^2^)+(0.0703P)^2^+0.309P] where P=(Fo^2^+2Fc^2^)/3'
_refine_ls_weighting_scheme calc
_refine_ls_wR_factor_gt 0.1080
_refine_ls_wR_factor_ref 0.1119
_reflns_number_gt 3193
_reflns_number_total 3651
_reflns_threshold_expression I>2\s(I)
_cod_data_source_file hb2902.cif
_cod_data_source_block I
_cod_database_code 2221075
_cod_database_fobs_code 2221075

loop_
_symmetry_equiv_pos_site_id
_symmetry_equiv_pos_as_xyz
1 x,y,z
2 -x,-y,-z

loop_
_atom_site_aniso_label
_atom_site_aniso_U_11
_atom_site_aniso_U_22
_atom_site_aniso_U_33
_atom_site_aniso_U_12
_atom_site_aniso_U_13
_atom_site_aniso_U_23
Au1 0.0476(2) 0.0555(2) 0.0651(2) 0.02460(10) 0.02060(10) 0.00690(10)
Cl1 0.0748(14) 0.0681(12) 0.1089(19) 0.0387(10) 0.0390(13) 0.0006(12)
Cl2 0.0476(10) 0.0728(13) 0.113(2) 0.0220(9) 0.0284(11) 0.0031(13)
N1 0.053(3) 0.062(4) 0.059(4) 0.019(3) 0.017(3) 0.002(3)
N2 0.051(3) 0.060(3) 0.053(4) 0.025(3) 0.021(3) 0.009(3)
C1 0.062(5) 0.057(4) 0.074(6) 0.015(4) 0.027(4) 0.002(4)
C2 0.067(5) 0.066(5) 0.062(5) 0.015(4) 0.022(4) 0.000(4)
C3 0.051(5) 0.080(6) 0.079(6) 0.007(4) 0.023(4) 0.003(5)
C4 0.043(4) 0.072(5) 0.091(7) 0.007(4) 0.021(4) 0.005(5)
C5 0.057(4) 0.066(5) 0.061(5) 0.025(4) 0.025(4) 0.011(4)
C6 0.077(7) 0.072(6) 0.107(9) 0.005(5) 0.031(6) -0.010(6)
C7 0.050(4) 0.062(4) 0.060(5) 0.028(3) 0.018(3) 0.006(4)
C8 0.061(5) 0.078(5) 0.079(6) 0.036(4) 0.030(4) 0.012(5)
C9 0.085(6) 0.071(5) 0.094(7) 0.047(5) 0.040(5) 0.009(5)
C10 0.084(6) 0.054(4) 0.071(6) 0.027(4) 0.026(5) 0.011(4)
C11 0.060(5) 0.060(4) 0.062(5) 0.031(4) 0.014(4) 0.006(4)
C12 0.087(7) 0.057(5) 0.103(8) 0.031(4) 0.029(6) 0.007(5)
Au2 0.0810(3) 0.0527(3) 0.0547(3) 0.0170(2) 0.0130(2) 0.0067(2)
Cl3 0.098(2) 0.133(3) 0.127(3) 0.052(2) 0.033(2) 0.018(2)
Cl4 0.160(3) 0.0549(12) 0.0797(18) 0.0144(15) 0.0305(19) 0.0013(11)
Au3 0.0724(3) 0.0670(3) 0.0672(3) 0.0335(2) 0.0296(2) 0.0161(2)

loop_
_atom_site_type_symbol
_atom_site_label
_atom_site_fract_x
_atom_site_fract_y
_atom_site_fract_z
_atom_site_U_iso_or_equiv
_atom_site_thermal_displace_type
_atom_site_calc_flag
_atom_site_refinement_flags
_atom_site_occupancy
Au Au1 1.23403(3) 0.77774(3) 0.26312(3) 0.05440(10) Uani . . 1.000
Cl Cl1 1.2859(3) 0.5914(3) 0.1987(3) 0.0790(9) Uani . . 1.000
Cl Cl2 1.5117(3) 0.9173(3) 0.3196(3) 0.0782(9) Uani . . 1.000
N N1 0.9831(9) 0.6658(8) 0.2201(7) 0.060(2) Uani . . 1.000
N N2 1.1693(8) 0.9371(7) 0.3140(6) 0.0528(19) Uani . . 1.000
C C1 0.9039(11) 0.5243(9) 0.1758(9) 0.066(3) Uani . . 1.000
C C2 0.7317(12) 0.4506(10) 0.1500(9) 0.069(3) Uani . . 1.000
C C3 0.6467(11) 0.5303(11) 0.1758(10) 0.076(3) Uani . . 1.000
C C4 0.7298(11) 0.6737(11) 0.2244(10) 0.074(3) Uani . . 1.000
C C5 0.8990(11) 0.7414(9) 0.2443(8) 0.060(3) Uani . . 1.000
C C6 0.6455(15) 0.2922(11) 0.1035(13) 0.093(4) Uani . . 1.000
C C7 1.0005(10) 0.8939(9) 0.2956(8) 0.056(3) Uani . . 1.000
C C8 0.9407(12) 0.9933(11) 0.3240(10) 0.069(3) Uani . . 1.000
C C9 1.0501(13) 1.1320(11) 0.3714(11) 0.076(3) Uani . . 1.000
C C10 1.2194(13) 1.1753(9) 0.3894(10) 0.070(3) Uani . . 1.000
C C11 1.2737(11) 1.0742(9) 0.3607(8) 0.060(3) Uani . . 1.000
C C12 1.3426(14) 1.3307(10) 0.4439(12) 0.082(4) Uani . . 1.000
Au Au2 0.00000 0.00000 0.00000 0.0681(2) Uani . . 1.000
Cl Cl3 0.2497(5) -0.0056(5) 0.0129(5) 0.1187(16) Uani . . 1.000
Cl Cl4 0.1272(6) 0.2391(3) 0.0717(3) 0.1093(12) Uani . . 1.000
Au Au3 1.00000 0.50000 0.50000 0.0654(2) Uani . . 1.000
Cl Cl5 1.2288(4) 0.7061(3) 0.5439(3) 0.0836(7) Uiso . . 1.000
H H1 0.96620 0.47370 0.16190 0.0790 Uiso calc R 1.000
H H3 0.53150 0.48610 0.16010 0.0910 Uiso calc R 1.000
H H4 0.67160 0.72540 0.24380 0.0880 Uiso calc R 1.000
H H6A 0.62170 0.24230 0.17190 0.1400 Uiso calc R 1.000
H H6B 0.71750 0.25990 0.07430 0.1400 Uiso calc R 1.000
H H6C 0.54210 0.27280 0.03460 0.1400 Uiso calc R 1.000
H H8 0.82660 0.96600 0.31100 0.0820 Uiso calc R 1.000
H H9 1.00990 1.19880 0.39200 0.0910 Uiso calc R 1.000
H H11 1.38780 1.10100 0.37400 0.0730 Uiso calc R 1.000
H H12A 1.38440 1.34120 0.53520 0.1240 Uiso calc R 1.000
H H12B 1.28570 1.39460 0.41790 0.1240 Uiso calc R 1.000
H H12C 1.43510 1.35400 0.41270 0.1240 Uiso calc R 1.000

loop_
_atom_type_symbol
_atom_type_description
_atom_type_scat_dispersion_real
_atom_type_scat_dispersion_imag
_atom_type_scat_source
N N 0.0061 0.0033 'International Tables Vol C Tables 4.2.6.8 and 6.1.1.4'
Cl Cl 0.1484 0.1585 'International Tables Vol C Tables 4.2.6.8 and 6.1.1.4'
Au Au -2.0133 8.8022 'International Tables Vol C Tables 4.2.6.8 and 6.1.1.4'
H H 0.0000 0.0000 'International Tables Vol C Tables 4.2.6.8 and 6.1.1.4'
C C 0.0033 0.0016 'International Tables Vol C Tables 4.2.6.8 and 6.1.1.4'

loop_
_exptl_crystal_face_index_h
_exptl_crystal_face_index_k
_exptl_crystal_face_index_l
_exptl_crystal_face_perp_dist
15 -20 -11 0.0662
-1 1 1 0.0538
-14 23 3 0.2822
6 -26 11 0.2257
-18 -3 1 0.1764
23 -8 -5 0.3584
27 -26 -23 0.0784
7 -8 -15 0.1290
-17 12 12 0.1032
-11 0 18 0.2064
30 1 -24 0.3444
-16 10 25 0.1342

loop_
_geom_angle_atom_site_label_1
_geom_angle_atom_site_label_2
_geom_angle_atom_site_label_3
_geom_angle_site_symmetry_1
_geom_angle_site_symmetry_2
_geom_angle_site_symmetry_3
_geom_angle
_geom_angle_publ_flag
Cl1 Au1 Cl2 . . . 89.07(11) n
Cl1 Au1 N1 . . . 95.5(2) n
Cl1 Au1 N2 . . . 175.8(2) n
Cl2 Au1 N1 . . . 175.3(2) n
Cl2 Au1 N2 . . . 95.0(2) n
N1 Au1 N2 . . . 80.5(3) n
Cl3 Au2 Cl4 2_555 . 2_555 89.95(19) n
Cl3 Au2 Cl4 . . 2_555 90.05(19) n
Cl3 Au2 Cl4 . . . 89.95(19) n
Cl3 Au2 Cl3 . . 2_555 180.00 n
Cl3 Au2 Cl4 2_555 . . 90.05(19) n
Cl4 Au2 Cl4 . . 2_555 180.00 n
Cl5 Au3 Cl5 . . 2_766 180.00 n
Au1 N1 C1 . . . 124.0(7) n
Au1 N1 C5 . . . 115.3(6) n
C1 N1 C5 . . . 120.7(9) n
Au1 N2 C11 . . . 126.2(7) n
Au1 N2 C7 . . . 113.9(5) n
C7 N2 C11 . . . 120.0(8) n
N1 C1 C2 . . . 122.3(10) n
C3 C2 C6 . . . 121.8(11) no
C1 C2 C3 . . . 116.3(9) no
C1 C2 C6 . . . 121.8(10) no
C2 C3 C4 . . . 120.9(10) no
C3 C4 C5 . . . 120.1(10) no
N1 C5 C4 . . . 119.7(8) n
N1 C5 C7 . . . 115.4(9) n
C4 C5 C7 . . . 124.8(9) no
N2 C7 C5 . . . 115.0(8) n
N2 C7 C8 . . . 119.3(8) n
C5 C7 C8 . . . 125.8(9) no
C7 C8 C9 . . . 119.4(11) no
C8 C9 C10 . . . 121.3(11) no
C11 C10 C12 . . . 121.1(11) no
C9 C10 C11 . . . 117.6(9) no
C9 C10 C12 . . . 121.3(10) no
N2 C11 C10 . . . 122.5(10) n
C2 C1 H1 . . . 119.00 no
N1 C1 H1 . . . 119.00 no
C2 C3 H3 . . . 120.00 no
C4 C3 H3 . . . 120.00 no
C3 C4 H4 . . . 120.00 no
C5 C4 H4 . . . 120.00 no
C2 C6 H6A . . . 109.00 no
C2 C6 H6B . . . 109.00 no
C2 C6 H6C . . . 109.00 no
H6B C6 H6C . . . 109.00 no
H6A C6 H6B . . . 109.00 no
H6A C6 H6C . . . 109.00 no
C7 C8 H8 . . . 120.00 no
C9 C8 H8 . . . 120.00 no
C10 C9 H9 . . . 119.00 no
C8 C9 H9 . . . 119.00 no
N2 C11 H11 . . . 119.00 no
C10 C11 H11 . . . 119.00 no
C10 C12 H12A . . . 110.00 no
C10 C12 H12B . . . 109.00 no
C10 C12 H12C . . . 109.00 no
H12A C12 H12B . . . 109.00 no
H12A C12 H12C . . . 109.00 no
H12B C12 H12C . . . 109.00 no

loop_
_geom_bond_atom_site_label_1
_geom_bond_atom_site_label_2
_geom_bond_site_symmetry_1
_geom_bond_site_symmetry_2
_geom_bond_distance
_geom_bond_publ_flag
Au1 N1 . . 2.028(9) yes
Au1 N2 . . 2.027(7) yes
Au1 Cl1 . . 2.252(3) yes
Au1 Cl2 . . 2.262(3) yes
Au2 Cl4 . 2_555 2.261(3) no
Au2 Cl3 . 2_555 2.246(5) no
Au2 Cl3 . . 2.246(5) yes
Au2 Cl4 . . 2.261(3) yes
Au3 Cl5 . 2_766 2.248(3) no
Au3 Cl5 . . 2.248(3) yes
N1 C1 . . 1.343(12) n
N1 C5 . . 1.334(13) n
N2 C7 . . 1.375(13) n
N2 C11 . . 1.339(11) n
C1 C2 . . 1.393(15) no
C2 C3 . . 1.380(16) no
C2 C6 . . 1.496(14) no
C3 C4 . . 1.369(15) no
C4 C5 . . 1.375(15) no
C5 C7 . . 1.466(12) no
C7 C8 . . 1.375(15) no
C8 C9 . . 1.362(15) no
C9 C10 . . 1.380(18) no
C10 C11 . . 1.355(15) no
C10 C12 . . 1.530(14) no
C1 H1 . . 0.9300 no
C3 H3 . . 0.9300 no
C4 H4 . . 0.9300 no
C6 H6B . . 0.9600 no
C6 H6A . . 0.9600 no
C6 H6C . . 0.9600 no
C8 H8 . . 0.9300 no
C9 H9 . . 0.9300 no
C11 H11 . . 0.9300 no
C12 H12C . . 0.9600 no
C12 H12A . . 0.9600 no
C12 H12B . . 0.9600 no

loop_
_geom_contact_atom_site_label_1
_geom_contact_atom_site_label_2
_geom_contact_distance
_geom_contact_site_symmetry_1
_geom_contact_site_symmetry_2
_geom_contact_publ_flag
Au1 Cl3 3.588(5) . 1_665 no
Au1 Cl5 3.243(3) . . no
Au2 C7 3.490(8) . 2_665 no
Au2 C7 3.490(8) . 1_445 no
Au3 C1 3.486(9) . . no
Au3 C1 3.486(9) . 2_766 no
Cl1 Cl4 3.394(4) . 1_655 no
Cl1 N1 3.173(9) . . no
Cl1 C1 3.203(11) . . no
Cl1 Cl2 3.166(4) . . no
Cl1 C3 3.625(12) . 1_655 no
Cl2 N2 3.165(9) . . no
Cl2 C11 3.233(11) . . no
Cl2 Cl1 3.166(4) . . no
Cl2 C11 3.476(9) . 2_876 no
Cl2 Cl5 3.650(4) . 2_876 no
Cl3 C6 3.564(14) . . no
Cl3 C8 3.644(12) . 2_665 no
Cl3 Cl4 3.185(7) . . no
Cl3 Au1 3.588(5) . 1_445 no
Cl3 Cl4 3.188(7) . 2_555 no
Cl4 Cl3 3.188(7) . 2_555 no
Cl4 C10 3.513(11) . 1_445 no
Cl4 C5 3.477(9) . 2_665 no
Cl4 Cl3 3.185(7) . . no
Cl4 Cl1 3.394(4) . 1_455 no
Cl4 N1 3.367(8) . 2_665 no
Cl5 Au1 3.243(3) . . no
Cl5 Cl2 3.650(4) . 2_876 no
Cl1 H4 3.1200 . 1_655 no
Cl1 H1 2.5900 . . no
Cl1 H3 2.9300 . 1_655 no
Cl2 H8 2.7500 . 1_655 no
Cl2 H11 2.6400 . . no
Cl2 H4 3.0500 . 1_655 no
Cl3 H6C 3.0200 . . no
Cl3 H6B 2.8700 . 2_655 no
Cl5 H11 3.1200 . 2_876 no
Cl5 H6A 2.9900 . 2_766 no
Cl5 H9 2.9300 . 2_776 no
N1 Cl4 3.367(8) . 2_665 no
N1 N2 2.619(10) . . no
N1 C7 2.368(12) . . no
N1 Cl1 3.173(9) . . no
N2 Cl2 3.165(9) . . no
N2 N1 2.619(10) . . no
N2 C5 2.396(12) . . no
C1 Au3 3.486(9) . . no
C1 Au3 3.486(9) . . no
C3 Cl1 3.625(12) . 1_455 no
C5 Cl4 3.477(9) . 2_665 no
C6 Cl3 3.564(14) . . no
C7 Au2 3.490(8) . 2_665 no
C7 Au2 3.490(8) . 1_665 no
C8 Cl3 3.644(12) . 2_665 no
C10 Cl4 3.513(11) . 1_665 no
C11 Cl2 3.476(9) . 2_876 no
C12 C12 3.448(15) . 2_886 no
C4 H8 2.8100 . . no
C8 H4 2.7900 . . no
H1 Cl1 2.5900 . . no
H1 H6B 2.3900 . . no
H3 Cl1 2.9300 . 1_455 no
H3 H6C 2.5900 . . no
H4 C8 2.7900 . . no
H4 Cl1 3.1200 . 1_455 no
H4 Cl2 3.0500 . 1_455 no
H4 H8 2.2800 . . no
H6A Cl5 2.9900 . 2_766 no
H6B H1 2.3900 . . no
H6B Cl3 2.8700 . 2_655 no
H6C H3 2.5900 . . no
H6C Cl3 3.0200 . . no
H8 H4 2.2800 . . no
H8 C4 2.8100 . . no
H8 Cl2 2.7500 . 1_455 no
H9 H12B 2.4800 . . no
H9 Cl5 2.9300 . 2_776 no
H11 Cl2 2.6400 . . no
H11 H12C 2.4300 . . no
H11 Cl5 3.1200 . 2_876 no
H12B H9 2.4800 . . no
H12C H11 2.4300 . . no

loop_
_geom_hbond_atom_site_label_D
_geom_hbond_atom_site_label_H
_geom_hbond_atom_site_label_A
_geom_hbond_site_symmetry_A
_geom_hbond_distance_DH
_geom_hbond_distance_HA
_geom_hbond_distance_DA
_geom_hbond_angle_DHA
_geom_hbond_publ_flag
C1 H1 Cl1 . 0.93 2.59 3.203(11) 124 yes
C8 H8 Cl2 1_455 0.93 2.75 3.666(12) 169 yes
C11 H11 Cl2 . 0.93 2.64 3.233(11) 122 yes

loop_
_geom_torsion_atom_site_label_1
_geom_torsion_atom_site_label_2
_geom_torsion_atom_site_label_3
_geom_torsion_atom_site_label_4
_geom_torsion_site_symmetry_1
_geom_torsion_site_symmetry_2
_geom_torsion_site_symmetry_3
_geom_torsion_site_symmetry_4
_geom_torsion
_geom_torsion_publ_flag
Cl1 Au1 N1 C1 . . . . 3.4(7) no
N2 Au1 N1 C1 . . . . -177.7(8) no
Cl1 Au1 N1 C5 . . . . -179.5(6) no
N2 Au1 N1 C5 . . . . -0.7(6) no
Cl2 Au1 N2 C7 . . . . -179.0(5) no
N1 Au1 N2 C7 . . . . 0.0(6) no
Cl2 Au1 N2 C11 . . . . 1.5(7) no
N1 Au1 N2 C11 . . . . -179.5(7) no
Au1 N1 C1 C2 . . . . 178.6(7) no
C5 N1 C1 C2 . . . . 1.7(14) no
Au1 N1 C5 C4 . . . . -176.8(7) no
C1 N1 C5 C4 . . . . 0.4(13) no
Au1 N1 C5 C7 . . . . 1.2(10) no
C1 N1 C5 C7 . . . . 178.4(8) no
Au1 N2 C11 C10 . . . . 178.3(7) no
C7 N2 C11 C10 . . . . -1.1(13) no
Au1 N2 C7 C8 . . . . -178.6(7) no
Au1 N2 C7 C5 . . . . 0.6(9) no
C11 N2 C7 C5 . . . . -179.9(7) no
C11 N2 C7 C8 . . . . 0.9(12) no
N1 C1 C2 C3 . . . . -1.7(14) no
N1 C1 C2 C6 . . . . -178.6(10) no
C6 C2 C3 C4 . . . . 176.7(10) no
C1 C2 C3 C4 . . . . -0.2(15) no
C2 C3 C4 C5 . . . . 2.1(16) no
C3 C4 C5 C7 . . . . 180.0(9) no
C3 C4 C5 N1 . . . . -2.2(14) no
C4 C5 C7 N2 . . . . 176.7(8) no
C4 C5 C7 C8 . . . . -4.2(15) no
N1 C5 C7 N2 . . . . -1.2(11) no
N1 C5 C7 C8 . . . . 177.9(9) no
C5 C7 C8 C9 . . . . 180.0(9) no
N2 C7 C8 C9 . . . . -0.9(14) no
C7 C8 C9 C10 . . . . 1.1(16) no
C8 C9 C10 C11 . . . . -1.3(16) no
C8 C9 C10 C12 . . . . -179.4(10) no
C12 C10 C11 N2 . . . . 179.4(9) no
C9 C10 C11 N2 . . . . 1.3(14) no
